data_7248963
loop_
_publ_author_name
'Pr\;etka, Dominika'
'Marcinkowski, Dawid'
'Siwiak, Agnieszka'
'Kubicki, Maciej'
'Consiglio, Giuseppe'
'Patroniak, Violetta'
'Gorczy\'nski, Adam'

_publ_section_title
;
 Crystal engineering of monometallic lanthanide(iii) supramolecular
 systems within the N3-tridentate hydrazone Schiff-base ligand
;
_journal_issue 31
_journal_name_full CrystEngComm
_journal_page_first 4167
_journal_page_last 4180
_journal_paper_doi 10.1039/D4CE00450G
_journal_volume 26
_journal_year 2024
_chemical_formula_moiety 'C26 H29 F6 Ho N11 O6 S2, C F3 O3 S'
_chemical_formula_sum 'C27 H29 F9 Ho N11 O9 S3'
_chemical_formula_weight 1083.72
_space_group_crystal_system monoclinic
_space_group_IT_number 14
_space_group_name_Hall '-P 2ybc'
_space_group_name_H-M_alt 'P 1 21/c 1'
_atom_sites_solution_hydrogens geom
_audit_creation_method SHELXL-2013
_audit_update_record
;
2015-11-06 deposited with the CCDC.	2024-07-03 downloaded from the CCDC.
;
_cell_angle_alpha 90
_cell_angle_beta 101.760(3)
_cell_angle_gamma 90
_cell_formula_units_Z 4
_cell_length_a 18.7750(7)
_cell_length_b 10.2574(2)
_cell_length_c 21.0038(6)
_cell_measurement_reflns_used 5992
_cell_measurement_temperature 120(1)
_cell_measurement_theta_max 28.0050
_cell_measurement_theta_min 3.5630
_cell_volume 3960.1(2)
_computing_cell_refinement 'CrysAlis Pro (Agilent Technologies (2011))'
_computing_data_collection 'CrysAlis Pro (Agilent Technologies (2011))'
_computing_data_reduction 'CrysAlis Pro (Agilent Technologies (2011))'
_computing_molecular_graphics 'Mercury (MacRae et al., 2009)'
_computing_publication_material 'SHELXL-2014 (Sheldrick, 2014)'
_computing_structure_refinement 'SHELXL-2014 (Sheldrick, 2014)'
_computing_structure_solution 'SIR92 (Altomare et al., 1993)'
_diffrn_ambient_temperature 120(1)
_diffrn_detector 'CCD plate'
_diffrn_detector_area_resol_mean 16.1544
_diffrn_detector_type Eos
_diffrn_measured_fraction_theta_full 0.998
_diffrn_measured_fraction_theta_max 0.998
_diffrn_measurement_device 'four-circle diffractometer'
_diffrn_measurement_device_type 'Xcalibur, Eos'
_diffrn_measurement_method \w-scan
_diffrn_radiation_monochromator graphite
_diffrn_radiation_type 'Mo K\a'
_diffrn_radiation_wavelength 0.71073
_diffrn_reflns_av_R_equivalents 0.0167
_diffrn_reflns_av_unetI/netI 0.0258
_diffrn_reflns_Laue_measured_fraction_full 0.998
_diffrn_reflns_Laue_measured_fraction_max 0.998
_diffrn_reflns_limit_h_max 22
_diffrn_reflns_limit_h_min -13
_diffrn_reflns_limit_k_max 12
_diffrn_reflns_limit_k_min -7
_diffrn_reflns_limit_l_max 24
_diffrn_reflns_limit_l_min -23
_diffrn_reflns_number 14768
_diffrn_reflns_point_group_measured_fraction_full 0.998
_diffrn_reflns_point_group_measured_fraction_max 0.998
_diffrn_reflns_theta_full 25.000
_diffrn_reflns_theta_max 25.000
_diffrn_reflns_theta_min 2.976
_diffrn_source 'Enhance (Mo) X-ray Source'
_exptl_absorpt_coefficient_mu 2.262
_exptl_absorpt_correction_T_max 1.00000
_exptl_absorpt_correction_T_min 0.82116
_exptl_absorpt_correction_type multi-scan
_exptl_absorpt_process_details
;
CrysAlisPro 1.171.38.34a (Rigaku Oxford Diffraction, 2015)
Empirical absorption correction using spherical harmonics,
 implemented in SCALE3 ABSPACK scaling algorithm.
;
_exptl_crystal_colour colourless
_exptl_crystal_density_diffrn 1.818
_exptl_crystal_description block
_exptl_crystal_F_000 2144
_exptl_crystal_size_max 0.4
_exptl_crystal_size_mid 0.15
_exptl_crystal_size_min 0.12
_refine_diff_density_max 2.867
_refine_diff_density_min -2.257
_refine_diff_density_rms 0.141
_refine_ls_extinction_method none
_refine_ls_goodness_of_fit_ref 1.967
_refine_ls_hydrogen_treatment constr
_refine_ls_matrix_type full
_refine_ls_number_parameters 546
_refine_ls_number_reflns 6967
_refine_ls_number_restraints 6
_refine_ls_restrained_S_all 1.967
_refine_ls_R_factor_all 0.0592
_refine_ls_R_factor_gt 0.0531
_refine_ls_shift/su_max 0.000
_refine_ls_shift/su_mean 0.000
_refine_ls_structure_factor_coef Fsqd
_refine_ls_weighting_details 'w=1/[\s^2^(Fo^2^)+(0.0424P)^2^+3.4842P] where P=(Fo^2^+2Fc^2^)/3'
_refine_ls_weighting_scheme calc
_refine_ls_wR_factor_gt 0.1389
_refine_ls_wR_factor_ref 0.1409
_reflns_Friedel_coverage 0.000
_reflns_number_gt 6291
_reflns_number_total 6967
_reflns_threshold_expression 'I > 2\s(I)'
_cod_data_source_file d4ce00450g2.cif
_cod_data_source_block 09
_cod_depositor_comments 'Adding full bibliography for 7248946--7248974.cif.'
_cod_original_sg_symbol_H-M 'P 21/c'
_cod_database_code 7248963
_shelx_space_group_comment
;
The symmetry employed for this shelxl refinement is uniquely defined
by the following loop, which should always be used as a source of
symmetry information in preference to the above space-group names.
They are only intended as comments.
;

loop_
_space_group_symop_operation_xyz
'x, y, z'
'-x, y+1/2, -z+1/2'
'-x, -y, -z'
'x, -y-1/2, z-1/2'

loop_
_atom_site_label
_atom_site_type_symbol
_atom_site_fract_x
_atom_site_fract_y
_atom_site_fract_z
_atom_site_U_iso_or_equiv
_atom_site_adp_type
_atom_site_occupancy
_atom_site_site_symmetry_order
_atom_site_calc_flag
_atom_site_refinement_flags_posn
_atom_site_refinement_flags_adp
_atom_site_refinement_flags_occupancy
_atom_site_disorder_assembly
_atom_site_disorder_group
Ho1 Ho 0.77340(2) 0.51318(3) 0.58976(2) 0.02259(12) Uani 1 1 d . . . . .
N1A N 0.8417(3) 0.6941(5) 0.5447(2) 0.0243(11) Uani 1 1 d . . . . .
C2A C 0.9011(4) 0.7490(7) 0.5818(3) 0.0357(17) Uani 1 1 d . . . . .
H2A H 0.9152 0.7215 0.6258 0.043 Uiso 1 1 calc R U . . .
C3A C 0.9421(5) 0.8416(10) 0.5599(4) 0.067(3) Uani 1 1 d . . . . .
H3A H 0.9849 0.8745 0.5874 0.080 Uiso 1 1 calc R U . . .
C4A C 0.9204(7) 0.8870(13) 0.4967(5) 0.107(5) Uani 1 1 d . . . . .
H4A H 0.9468 0.9543 0.4807 0.128 Uiso 1 1 calc R U . . .
C5A C 0.8596(5) 0.8324(9) 0.4574(4) 0.060(3) Uani 1 1 d . . . . .
H5A H 0.8441 0.8603 0.4136 0.072 Uiso 1 1 calc R U . . .
C6A C 0.8218(3) 0.7372(6) 0.4827(3) 0.0242(13) Uani 1 1 d . . . . .
N7A N 0.7596(3) 0.6853(5) 0.4458(2) 0.0275(12) Uani 1 1 d . . . . .
C71A C 0.7387(4) 0.7024(8) 0.3758(3) 0.0411(19) Uani 1 1 d . . . . .
H71A H 0.6930 0.7514 0.3653 0.062 Uiso 1 1 calc R U . . .
H71B H 0.7322 0.6169 0.3547 0.062 Uiso 1 1 calc R U . . .
H71C H 0.7769 0.7506 0.3602 0.062 Uiso 1 1 calc R U . . .
N8A N 0.7208(3) 0.6032(5) 0.4767(2) 0.0228(11) Uani 1 1 d . . . . .
C9A C 0.6605(3) 0.5562(6) 0.4457(3) 0.0244(13) Uani 1 1 d . . . . .
H9A H 0.6410 0.5787 0.4017 0.029 Uiso 1 1 calc R U . . .
C10A C 0.6239(4) 0.4676(6) 0.4811(3) 0.0271(14) Uani 1 1 d . . . . .
N11A N 0.5613(3) 0.4034(5) 0.4574(3) 0.0305(13) Uani 1 1 d . . . . .
C11A C 0.5185(4) 0.4101(7) 0.3907(4) 0.0421(18) Uani 1 1 d . . . . .
H11A H 0.5133 0.5013 0.3767 0.063 Uiso 1 1 calc R U . . .
H11B H 0.4703 0.3722 0.3893 0.063 Uiso 1 1 calc R U . . .
H11C H 0.5434 0.3611 0.3616 0.063 Uiso 1 1 calc R U . . .
C12A C 0.5473(4) 0.3267(7) 0.5065(4) 0.0386(17) Uani 1 1 d . . . . .
H12A H 0.5065 0.2712 0.5048 0.046 Uiso 1 1 calc R U . . .
C13A C 0.6022(4) 0.3445(7) 0.5577(4) 0.0355(16) Uani 1 1 d . . . . .
H13A H 0.6067 0.3022 0.5985 0.043 Uiso 1 1 calc R U . . .
N14A N 0.6510(3) 0.4326(5) 0.5425(2) 0.0282(12) Uani 1 1 d . . . . .
N1B N 0.7796(3) 0.3008(5) 0.6511(3) 0.0296(13) Uani 1 1 d . . . . .
C2B C 0.8217(4) 0.2025(7) 0.6366(3) 0.0350(16) Uani 1 1 d . . . . .
H2B H 0.8446 0.2137 0.6006 0.042 Uiso 1 1 calc R U . . .
C3B C 0.8333(4) 0.0877(7) 0.6707(3) 0.0351(16) Uani 1 1 d . . . . .
H3B H 0.8624 0.0203 0.6582 0.042 Uiso 1 1 calc R U . . .
C4B C 0.8009(4) 0.0738(7) 0.7241(4) 0.0396(18) Uani 1 1 d . . . . .
H4B H 0.8086 -0.0034 0.7495 0.048 Uiso 1 1 calc R U . . .
C5B C 0.7580(4) 0.1702(7) 0.7401(4) 0.0360(17) Uani 1 1 d . . . . .
H5B H 0.7368 0.1620 0.7773 0.043 Uiso 1 1 calc R U . . .
C6B C 0.7456(4) 0.2830(6) 0.7007(3) 0.0273(14) Uani 1 1 d . . . . .
N7B N 0.6998(3) 0.3805(5) 0.7129(3) 0.0317(13) Uani 1 1 d . . . . .
C71B C 0.6539(5) 0.3726(7) 0.7611(4) 0.046(2) Uani 1 1 d . . . . .
H71D H 0.6739 0.4285 0.7982 0.070 Uiso 1 1 calc R U . . .
H71E H 0.6523 0.2822 0.7759 0.070 Uiso 1 1 calc R U . . .
H71F H 0.6045 0.4016 0.7415 0.070 Uiso 1 1 calc R U . . .
N8B N 0.7009(3) 0.4933(5) 0.6799(3) 0.0279(13) Uani 1 1 d . . . . .
C9B C 0.6671(3) 0.5940(6) 0.6942(3) 0.0278(14) Uani 1 1 d . . . . .
H9B H 0.6408 0.5933 0.7283 0.033 Uiso 1 1 calc R U . . .
C10B C 0.6715(3) 0.7071(6) 0.6559(3) 0.0256(14) Uani 1 1 d . . . . .
N11B N 0.6437(3) 0.8273(5) 0.6655(3) 0.0253(12) Uani 1 1 d . . . . .
C11B C 0.6085(4) 0.8630(7) 0.7192(3) 0.0367(17) Uani 1 1 d . . . . .
H11D H 0.5615 0.8184 0.7139 0.055 Uiso 1 1 calc R U . . .
H11E H 0.6009 0.9575 0.7190 0.055 Uiso 1 1 calc R U . . .
H11F H 0.6396 0.8369 0.7605 0.055 Uiso 1 1 calc R U . . .
C12B C 0.6583(4) 0.9068(6) 0.6170(3) 0.0305(15) Uani 1 1 d . . . . .
H12B H 0.6455 0.9961 0.6103 0.037 Uiso 1 1 calc R U . . .
C13B C 0.6943(4) 0.8328(6) 0.5808(3) 0.0296(15) Uani 1 1 d . . . . .
H13B H 0.7110 0.8631 0.5436 0.035 Uiso 1 1 calc R U . . .
N14B N 0.7038(3) 0.7086(5) 0.6045(2) 0.0258(12) Uani 1 1 d . . . . .
S1C S 0.86027(9) 0.64002(16) 0.75388(8) 0.0299(4) Uani 1 1 d . . . . .
O11C O 0.8417(2) 0.5986(5) 0.6867(2) 0.0315(11) Uani 1 1 d . . . . .
O12C O 0.8671(4) 0.7755(5) 0.7617(3) 0.078(2) Uani 1 1 d . . . . .
O13C O 0.8212(3) 0.5735(7) 0.7959(2) 0.0577(16) Uani 1 1 d . . . . .
C1C C 0.9532(5) 0.5816(12) 0.7790(4) 0.063(3) Uani 1 1 d . . . . .
F11C F 0.9949(3) 0.6334(9) 0.7421(3) 0.106(3) Uani 1 1 d . . . . .
F12C F 0.9561(4) 0.4541(7) 0.7744(3) 0.108(3) Uani 1 1 d . . . . .
F13C F 0.9796(3) 0.6150(7) 0.8408(2) 0.0772(18) Uani 1 1 d . . . . .
S1D S 0.81291(18) 0.3181(2) 0.45351(12) 0.0709(8) Uani 1 1 d . . . . .
O11D O 0.7896(3) 0.3645(5) 0.5102(2) 0.0377(12) Uani 1 1 d . . . . .
O12D O 0.8899(4) 0.2321(12) 0.4767(4) 0.127(4) Uani 1 1 d . . . . .
O13D O 0.8138(5) 0.3998(7) 0.4044(4) 0.096(3) Uani 1 1 d . . . . .
C1D C 0.7594(8) 0.1832(13) 0.4342(6) 0.090(4) Uani 1 1 d . U . . .
F11D F 0.6935(5) 0.2450(10) 0.4099(4) 0.165(5) Uani 1 1 d . . . . .
F12D F 0.7845(7) 0.1141(7) 0.3878(4) 0.183(5) Uani 1 1 d . . . . .
F13D F 0.7612(5) 0.0986(6) 0.4806(4) 0.119(3) Uani 1 1 d . . . . .
N1E N 0.9068(3) 0.4507(6) 0.6041(3) 0.0362(14) Uani 1 1 d . . . . .
C2E C 0.9660(5) 0.4387(8) 0.6045(4) 0.0462(19) Uani 1 1 d . . . . .
C3E C 1.0431(5) 0.4301(15) 0.6054(7) 0.109(5) Uani 1 1 d . . . . .
H3E1 H 1.0508 0.3818 0.5671 0.164 Uiso 1 1 calc R U . . .
H3E2 H 1.0675 0.3847 0.6449 0.164 Uiso 1 1 calc R U . . .
H3E3 H 1.0634 0.5181 0.6049 0.164 Uiso 1 1 calc R U . . .
S1F S 0.51404(9) -0.15533(15) 0.33315(8) 0.0292(4) Uani 1 1 d . . . . .
O11F O 0.5474(3) -0.2794(5) 0.3525(3) 0.0444(13) Uani 1 1 d . . . . .
O12F O 0.4391(3) -0.1459(4) 0.3376(3) 0.0384(12) Uani 1 1 d . . . . .
O13F O 0.5324(3) -0.0999(5) 0.2756(2) 0.0414(12) Uani 1 1 d . . . . .
C1F C 0.5597(4) -0.0462(8) 0.3970(4) 0.0409(18) Uani 1 1 d . . . . .
F11F F 0.5470(3) -0.0788(6) 0.4548(2) 0.0746(17) Uani 1 1 d . . . . .
F12F F 0.5390(3) 0.0766(4) 0.3857(3) 0.0618(14) Uani 1 1 d . . . . .
F13F F 0.6313(3) -0.0493(5) 0.4025(3) 0.0588(13) Uani 1 1 d . . . . .

loop_
_atom_site_aniso_label
_atom_site_aniso_U_11
_atom_site_aniso_U_22
_atom_site_aniso_U_33
_atom_site_aniso_U_23
_atom_site_aniso_U_13
_atom_site_aniso_U_12
Ho1 0.02402(19) 0.02435(18) 0.01950(18) 0.00243(11) 0.00461(12) -0.00043(12)
N1A 0.028(3) 0.022(3) 0.023(3) 0.000(2) 0.007(2) -0.003(2)
C2A 0.039(4) 0.041(4) 0.026(4) -0.006(3) 0.006(3) -0.010(3)
C3A 0.066(6) 0.097(7) 0.035(5) -0.006(5) 0.004(4) -0.062(6)
C4A 0.126(10) 0.147(11) 0.041(5) 0.019(6) 0.002(6) -0.110(9)
C5A 0.082(7) 0.073(6) 0.024(4) 0.005(4) 0.009(4) -0.050(5)
C6A 0.023(3) 0.025(3) 0.027(3) 0.000(3) 0.010(3) -0.006(3)
N7A 0.025(3) 0.038(3) 0.018(3) 0.006(2) 0.002(2) -0.005(2)
C71A 0.031(4) 0.065(5) 0.026(4) 0.013(4) 0.004(3) -0.010(4)
N8A 0.020(3) 0.028(3) 0.021(3) 0.004(2) 0.004(2) -0.001(2)
C9A 0.026(3) 0.025(3) 0.021(3) 0.001(3) 0.002(3) 0.004(3)
C10A 0.026(3) 0.026(3) 0.027(3) -0.004(3) 0.002(3) -0.001(3)
N11A 0.026(3) 0.028(3) 0.036(3) -0.004(2) 0.001(3) -0.003(2)
C11A 0.033(4) 0.038(4) 0.048(5) 0.004(4) -0.007(4) -0.007(3)
C12A 0.033(4) 0.034(4) 0.050(5) 0.000(3) 0.010(4) -0.011(3)
C13A 0.040(4) 0.032(4) 0.036(4) 0.001(3) 0.012(3) -0.011(3)
N14A 0.032(3) 0.029(3) 0.024(3) -0.001(2) 0.008(2) -0.009(2)
N1B 0.031(3) 0.026(3) 0.032(3) -0.004(2) 0.008(3) 0.006(2)
C2B 0.033(4) 0.037(4) 0.034(4) -0.002(3) 0.007(3) 0.005(3)
C3B 0.038(4) 0.027(3) 0.040(4) 0.000(3) 0.006(3) 0.003(3)
C4B 0.042(4) 0.027(4) 0.047(5) 0.004(3) 0.003(4) 0.004(3)
C5B 0.038(4) 0.035(4) 0.037(4) 0.006(3) 0.009(3) 0.000(3)
C6B 0.032(4) 0.025(3) 0.025(3) -0.002(3) 0.006(3) -0.007(3)
N7B 0.043(3) 0.025(3) 0.030(3) 0.002(2) 0.017(3) -0.001(3)
C71B 0.070(6) 0.030(4) 0.051(5) 0.007(3) 0.039(4) 0.002(4)
N8B 0.031(3) 0.030(3) 0.022(3) 0.004(2) 0.002(2) -0.011(2)
C9B 0.026(3) 0.033(4) 0.024(3) -0.001(3) 0.005(3) 0.004(3)
C10B 0.023(3) 0.034(3) 0.020(3) -0.007(3) 0.006(3) 0.001(3)
N11B 0.026(3) 0.025(3) 0.027(3) -0.002(2) 0.010(2) 0.001(2)
C11B 0.048(4) 0.038(4) 0.027(4) -0.004(3) 0.013(3) 0.013(3)
C12B 0.039(4) 0.022(3) 0.030(4) 0.005(3) 0.006(3) 0.005(3)
C13B 0.032(4) 0.033(4) 0.023(3) 0.007(3) 0.006(3) -0.001(3)
N14B 0.021(3) 0.036(3) 0.021(3) -0.002(2) 0.007(2) 0.000(2)
S1C 0.0316(9) 0.0314(8) 0.0241(8) -0.0034(7) -0.0008(7) 0.0070(7)
O11C 0.028(2) 0.045(3) 0.021(2) 0.002(2) 0.0029(19) -0.002(2)
O12C 0.105(6) 0.034(3) 0.074(4) -0.008(3) -0.031(4) 0.012(3)
O13C 0.055(4) 0.096(5) 0.026(3) -0.007(3) 0.018(3) -0.012(3)
C1C 0.047(5) 0.115(9) 0.023(4) 0.002(5) -0.002(4) 0.026(6)
F11C 0.034(3) 0.233(9) 0.049(3) 0.005(4) 0.005(3) -0.003(4)
F12C 0.144(7) 0.099(5) 0.065(4) -0.010(4) -0.015(4) 0.092(5)
F13C 0.055(3) 0.135(5) 0.031(3) -0.005(3) -0.015(2) 0.030(3)
S1D 0.128(2) 0.0432(12) 0.0588(15) -0.0169(11) 0.0589(16) -0.0197(14)
O11D 0.047(3) 0.037(3) 0.029(3) 0.001(2) 0.009(2) 0.017(2)
O12D 0.037(4) 0.242(12) 0.100(6) -0.085(7) 0.009(4) 0.027(5)
O13D 0.167(8) 0.071(5) 0.069(5) 0.018(4) 0.072(5) 0.028(5)
C1D 0.109(8) 0.096(7) 0.066(6) -0.009(6) 0.017(6) 0.004(6)
F11D 0.122(6) 0.229(10) 0.111(6) -0.095(6) -0.056(5) 0.125(7)
F12D 0.383(17) 0.083(5) 0.070(5) -0.037(4) 0.020(7) 0.074(7)
F13D 0.165(7) 0.050(3) 0.118(6) 0.015(4) -0.031(5) -0.040(4)
N1E 0.031(4) 0.037(3) 0.040(4) 0.004(3) 0.006(3) 0.005(3)
C2E 0.038(5) 0.048(5) 0.052(5) 0.015(4) 0.006(4) 0.006(4)
C3E 0.036(6) 0.156(12) 0.138(12) 0.076(10) 0.024(6) 0.032(7)
S1F 0.0301(9) 0.0255(8) 0.0348(9) 0.0036(7) 0.0137(7) 0.0051(7)
O11F 0.043(3) 0.033(3) 0.056(3) 0.009(2) 0.007(3) 0.010(2)
O12F 0.033(3) 0.032(3) 0.053(3) 0.003(2) 0.017(2) 0.003(2)
O13F 0.053(3) 0.040(3) 0.035(3) 0.006(2) 0.018(2) -0.002(2)
C1F 0.047(5) 0.044(4) 0.036(4) 0.001(3) 0.020(4) -0.007(4)
F11F 0.105(5) 0.086(4) 0.036(3) -0.008(3) 0.023(3) -0.035(4)
F12F 0.073(3) 0.032(2) 0.075(4) -0.011(2) 0.003(3) -0.003(2)
F13F 0.047(3) 0.062(3) 0.064(3) 0.001(3) 0.002(2) -0.012(2)

loop_
_atom_type_symbol
_atom_type_description
_atom_type_scat_dispersion_real
_atom_type_scat_dispersion_imag
_atom_type_scat_source
C C 0.0033 0.0016 'International Tables Vol C Tables 4.2.6.8 and 6.1.1.4'
H H 0.0000 0.0000 'International Tables Vol C Tables 4.2.6.8 and 6.1.1.4'
N N 0.0061 0.0033 'International Tables Vol C Tables 4.2.6.8 and 6.1.1.4'
O O 0.0106 0.0060 'International Tables Vol C Tables 4.2.6.8 and 6.1.1.4'
S S 0.1246 0.1234 'International Tables Vol C Tables 4.2.6.8 and 6.1.1.4'
F F 0.0171 0.0103 'International Tables Vol C Tables 4.2.6.8 and 6.1.1.4'
Ho Ho -0.2175 4.6783 'International Tables Vol C Tables 4.2.6.8 and 6.1.1.4'

loop_
_geom_angle_atom_site_label_1
_geom_angle_atom_site_label_2
_geom_angle_atom_site_label_3
_geom_angle
_geom_angle_site_symmetry_1
_geom_angle_site_symmetry_3
_geom_angle_publ_flag
O11D Ho1 O11C 137.74(17) . . ?
O11D Ho1 N14B 141.18(16) . . ?
O11C Ho1 N14B 78.19(17) . . ?
O11D Ho1 N14A 74.79(18) . . ?
O11C Ho1 N14A 141.16(17) . . ?
N14B Ho1 N14A 81.17(18) . . ?
O11D Ho1 N1B 78.56(17) . . ?
O11C Ho1 N1B 85.35(17) . . ?
N14B Ho1 N1B 127.80(17) . . ?
N14A Ho1 N1B 81.83(18) . . ?
O11D Ho1 N1E 69.54(19) . . ?
O11C Ho1 N1E 68.89(18) . . ?
N14B Ho1 N1E 136.90(19) . . ?
N14A Ho1 N1E 141.4(2) . . ?
N1B Ho1 N1E 77.26(19) . . ?
O11D Ho1 N1A 93.50(17) . . ?
O11C Ho1 N1A 79.79(16) . . ?
N14B Ho1 N1A 76.87(17) . . ?
N14A Ho1 N1A 126.60(17) . . ?
N1B Ho1 N1A 147.73(17) . . ?
N1E Ho1 N1A 70.70(18) . . ?
O11D Ho1 N8A 69.60(16) . . ?
O11C Ho1 N8A 135.45(17) . . ?
N14B Ho1 N8A 72.92(16) . . ?
N14A Ho1 N8A 65.94(17) . . ?
N1B Ho1 N8A 139.20(17) . . ?
N1E Ho1 N8A 112.76(18) . . ?
N1A Ho1 N8A 61.23(16) . . ?
O11D Ho1 N8B 130.31(17) . . ?
O11C Ho1 N8B 70.48(16) . . ?
N14B Ho1 N8B 65.95(17) . . ?
N14A Ho1 N8B 71.13(17) . . ?
N1B Ho1 N8B 61.86(17) . . ?
N1E Ho1 N8B 123.51(19) . . ?
N1A Ho1 N8B 135.95(16) . . ?
N8A Ho1 N8B 123.71(17) . . ?
C2A N1A C6A 117.0(5) . . ?
C2A N1A Ho1 120.6(4) . . ?
C6A N1A Ho1 122.3(4) . . ?
N1A C2A C3A 123.7(7) . . ?
N1A C2A H2A 118.2 . . ?
C3A C2A H2A 118.2 . . ?
C2A C3A C4A 118.8(8) . . ?
C2A C3A H3A 120.6 . . ?
C4A C3A H3A 120.6 . . ?
C5A C4A C3A 118.7(8) . . ?
C5A C4A H4A 120.6 . . ?
C3A C4A H4A 120.6 . . ?
C6A C5A C4A 119.0(7) . . ?
C6A C5A H5A 120.5 . . ?
C4A C5A H5A 120.5 . . ?
N1A C6A C5A 122.7(6) . . ?
N1A C6A N7A 117.0(5) . . ?
C5A C6A N7A 120.2(6) . . ?
N8A N7A C6A 116.5(5) . . ?
N8A N7A C71A 119.8(5) . . ?
C6A N7A C71A 123.3(5) . . ?
N7A C71A H71A 109.5 . . ?
N7A C71A H71B 109.5 . . ?
H71A C71A H71B 109.5 . . ?
N7A C71A H71C 109.5 . . ?
H71A C71A H71C 109.5 . . ?
H71B C71A H71C 109.5 . . ?
C9A N8A N7A 119.6(5) . . ?
C9A N8A Ho1 118.1(4) . . ?
N7A N8A Ho1 121.6(4) . . ?
N8A C9A C10A 116.2(6) . . ?
N8A C9A H9A 121.9 . . ?
C10A C9A H9A 121.9 . . ?
N14A C10A N11A 111.0(6) . . ?
N14A C10A C9A 122.8(6) . . ?
N11A C10A C9A 126.1(6) . . ?
C10A N11A C12A 106.7(6) . . ?
C10A N11A C11A 126.6(6) . . ?
C12A N11A C11A 126.6(6) . . ?
N11A C11A H11A 109.5 . . ?
N11A C11A H11B 109.5 . . ?
H11A C11A H11B 109.5 . . ?
N11A C11A H11C 109.5 . . ?
H11A C11A H11C 109.5 . . ?
H11B C11A H11C 109.5 . . ?
C13A C12A N11A 107.0(6) . . ?
C13A C12A H12A 126.5 . . ?
N11A C12A H12A 126.5 . . ?
C12A C13A N14A 110.2(6) . . ?
C12A C13A H13A 124.9 . . ?
N14A C13A H13A 124.9 . . ?
C10A N14A C13A 105.1(6) . . ?
C10A N14A Ho1 116.2(4) . . ?
C13A N14A Ho1 138.0(5) . . ?
C6B N1B C2B 117.8(6) . . ?
C6B N1B Ho1 122.4(4) . . ?
C2B N1B Ho1 119.8(5) . . ?
N1B C2B C3B 124.0(7) . . ?
N1B C2B H2B 118.0 . . ?
C3B C2B H2B 118.0 . . ?
C2B C3B C4B 117.4(7) . . ?
C2B C3B H3B 121.3 . . ?
C4B C3B H3B 121.3 . . ?
C5B C4B C3B 120.3(7) . . ?
C5B C4B H4B 119.8 . . ?
C3B C4B H4B 119.8 . . ?
C4B C5B C6B 119.0(7) . . ?
C4B C5B H5B 120.5 . . ?
C6B C5B H5B 120.5 . . ?
N1B C6B N7B 117.4(6) . . ?
N1B C6B C5B 121.2(6) . . ?
N7B C6B C5B 121.4(6) . . ?
N8B N7B C6B 116.8(5) . . ?
N8B N7B C71B 118.5(5) . . ?
C6B N7B C71B 124.6(6) . . ?
N7B C71B H71D 109.5 . . ?
N7B C71B H71E 109.5 . . ?
H71D C71B H71E 109.5 . . ?
N7B C71B H71F 109.5 . . ?
H71D C71B H71F 109.5 . . ?
H71E C71B H71F 109.5 . . ?
C9B N8B N7B 120.7(6) . . ?
C9B N8B Ho1 118.3(4) . . ?
N7B N8B Ho1 121.0(4) . . ?
N8B C9B C10B 116.0(6) . . ?
N8B C9B H9B 122.0 . . ?
C10B C9B H9B 122.0 . . ?
N14B C10B N11B 110.9(6) . . ?
N14B C10B C9B 123.4(6) . . ?
N11B C10B C9B 125.7(6) . . ?
C10B N11B C12B 106.5(5) . . ?
C10B N11B C11B 125.7(5) . . ?
C12B N11B C11B 127.7(5) . . ?
N11B C11B H11D 109.5 . . ?
N11B C11B H11E 109.5 . . ?
H11D C11B H11E 109.5 . . ?
N11B C11B H11F 109.5 . . ?
H11D C11B H11F 109.5 . . ?
H11E C11B H11F 109.5 . . ?
C13B C12B N11B 106.5(6) . . ?
C13B C12B H12B 126.8 . . ?
N11B C12B H12B 126.8 . . ?
C12B C13B N14B 111.2(6) . . ?
C12B C13B H13B 124.4 . . ?
N14B C13B H13B 124.4 . . ?
C10B N14B C13B 104.9(5) . . ?
C10B N14B Ho1 115.7(4) . . ?
C13B N14B Ho1 138.6(4) . . ?
O12C S1C O13C 116.5(5) . . ?
O12C S1C O11C 113.8(4) . . ?
O13C S1C O11C 114.2(3) . . ?
O12C S1C C1C 103.5(5) . . ?
O13C S1C C1C 104.3(4) . . ?
O11C S1C C1C 102.3(3) . . ?
S1C O11C Ho1 159.7(3) . . ?
F12C C1C F11C 108.7(8) . . ?
F12C C1C F13C 108.2(8) . . ?
F11C C1C F13C 108.7(9) . . ?
F12C C1C S1C 111.0(7) . . ?
F11C C1C S1C 110.3(7) . . ?
F13C C1C S1C 109.9(6) . . ?
O13D S1D O11D 119.3(4) . . ?
O13D S1D C1D 115.1(6) . . ?
O11D S1D C1D 101.6(5) . . ?
O13D S1D O12D 114.2(6) . . ?
O11D S1D O12D 109.0(4) . . ?
C1D S1D O12D 94.2(6) . . ?
S1D O11D Ho1 157.2(3) . . ?
F13D C1D F12D 103.2(11) . . ?
F13D C1D F11D 117.7(12) . . ?
F12D C1D F11D 112.7(10) . . ?
F13D C1D S1D 116.0(9) . . ?
F12D C1D S1D 108.6(10) . . ?
F11D C1D S1D 98.9(9) . . ?
C2E N1E Ho1 169.5(6) . . ?
N1E C2E C3E 177.1(11) . . ?
C2E C3E H3E1 109.5 . . ?
C2E C3E H3E2 109.5 . . ?
H3E1 C3E H3E2 109.5 . . ?
C2E C3E H3E3 109.5 . . ?
H3E1 C3E H3E3 109.5 . . ?
H3E2 C3E H3E3 109.5 . . ?
O12F S1F O11F 114.7(3) . . ?
O12F S1F O13F 115.8(3) . . ?
O11F S1F O13F 114.9(3) . . ?
O12F S1F C1F 103.4(3) . . ?
O11F S1F C1F 102.9(4) . . ?
O13F S1F C1F 102.6(3) . . ?
F12F C1F F13F 107.1(6) . . ?
F12F C1F F11F 107.6(7) . . ?
F13F C1F F11F 106.5(7) . . ?
F12F C1F S1F 112.0(5) . . ?
F13F C1F S1F 111.5(5) . . ?
F11F C1F S1F 111.9(5) . . ?

loop_
_geom_bond_atom_site_label_1
_geom_bond_atom_site_label_2
_geom_bond_distance
_geom_bond_site_symmetry_2
_geom_bond_publ_flag
Ho1 O11D 2.328(5) . ?
Ho1 O11C 2.343(4) . ?
Ho1 N14B 2.447(5) . ?
Ho1 N14A 2.453(5) . ?
Ho1 N1B 2.521(5) . ?
Ho1 N1E 2.543(6) . ?
Ho1 N1A 2.546(5) . ?
Ho1 N8A 2.551(5) . ?
Ho1 N8B 2.555(6) . ?
N1A C2A 1.347(8) . ?
N1A C6A 1.353(8) . ?
C2A C3A 1.361(10) . ?
C2A H2A 0.9500 . ?
C3A C4A 1.388(13) . ?
C3A H3A 0.9500 . ?
C4A C5A 1.384(12) . ?
C4A H4A 0.9500 . ?
C5A C6A 1.375(9) . ?
C5A H5A 0.9500 . ?
C6A N7A 1.371(8) . ?
N7A N8A 1.363(7) . ?
N7A C71A 1.452(8) . ?
C71A H71A 0.9800 . ?
C71A H71B 0.9800 . ?
C71A H71C 0.9800 . ?
N8A C9A 1.280(8) . ?
C9A C10A 1.435(9) . ?
C9A H9A 0.9500 . ?
C10A N14A 1.335(8) . ?
C10A N11A 1.351(8) . ?
N11A C12A 1.366(9) . ?
N11A C11A 1.467(9) . ?
C11A H11A 0.9800 . ?
C11A H11B 0.9800 . ?
C11A H11C 0.9800 . ?
C12A C13A 1.341(10) . ?
C12A H12A 0.9500 . ?
C13A N14A 1.370(8) . ?
C13A H13A 0.9500 . ?
N1B C6B 1.341(8) . ?
N1B C2B 1.353(8) . ?
C2B C3B 1.373(10) . ?
C2B H2B 0.9500 . ?
C3B C4B 1.388(10) . ?
C3B H3B 0.9500 . ?
C4B C5B 1.360(10) . ?
C4B H4B 0.9500 . ?
C5B C6B 1.414(9) . ?
C5B H5B 0.9500 . ?
C6B N7B 1.377(9) . ?
N7B N8B 1.351(7) . ?
N7B C71B 1.460(9) . ?
C71B H71D 0.9800 . ?
C71B H71E 0.9800 . ?
C71B H71F 0.9800 . ?
N8B C9B 1.280(8) . ?
C9B C10B 1.423(9) . ?
C9B H9B 0.9500 . ?
C10B N14B 1.341(8) . ?
C10B N11B 1.370(8) . ?
N11B C12B 1.376(8) . ?
N11B C11B 1.463(8) . ?
C11B H11D 0.9800 . ?
C11B H11E 0.9800 . ?
C11B H11F 0.9800 . ?
C12B C13B 1.349(9) . ?
C12B H12B 0.9500 . ?
C13B N14B 1.367(8) . ?
C13B H13B 0.9500 . ?
S1C O12C 1.402(6) . ?
S1C O13C 1.431(6) . ?
S1C O11C 1.448(5) . ?
S1C C1C 1.819(9) . ?
C1C F12C 1.314(14) . ?
C1C F11C 1.320(11) . ?
C1C F13C 1.337(9) . ?
S1D O13D 1.333(7) . ?
S1D O11D 1.430(5) . ?
S1D C1D 1.710(14) . ?
S1D O12D 1.679(9) . ?
C1D F13D 1.300(14) . ?
C1D F12D 1.364(14) . ?
C1D F11D 1.390(15) . ?
N1E C2E 1.118(9) . ?
C2E C3E 1.447(12) . ?
C3E H3E1 0.9800 . ?
C3E H3E2 0.9800 . ?
C3E H3E3 0.9800 . ?
S1F O12F 1.433(5) . ?
S1F O11F 1.440(5) . ?
S1F O13F 1.440(5) . ?
S1F C1F 1.822(8) . ?
C1F F12F 1.326(9) . ?
C1F F13F 1.324(9) . ?
C1F F11F 1.328(8) . ?

loop_
_geom_torsion_atom_site_label_1
_geom_torsion_atom_site_label_2
_geom_torsion_atom_site_label_3
_geom_torsion_atom_site_label_4
_geom_torsion
_geom_torsion_site_symmetry_1
_geom_torsion_site_symmetry_2
_geom_torsion_site_symmetry_3
_geom_torsion_site_symmetry_4
_geom_torsion_publ_flag
C6A N1A C2A C3A -1.6(11) . . . . ?
Ho1 N1A C2A C3A 176.8(7) . . . . ?
N1A C2A C3A C4A 2.9(16) . . . . ?
C2A C3A C4A C5A -3(2) . . . . ?
C3A C4A C5A C6A 1(2) . . . . ?
C2A N1A C6A C5A 0.1(10) . . . . ?
Ho1 N1A C6A C5A -178.2(6) . . . . ?
C2A N1A C6A N7A -177.4(6) . . . . ?
Ho1 N1A C6A N7A 4.3(8) . . . . ?
C4A C5A C6A N1A -0.1(15) . . . . ?
C4A C5A C6A N7A 177.3(10) . . . . ?
N1A C6A N7A N8A 5.2(8) . . . . ?
C5A C6A N7A N8A -172.4(7) . . . . ?
N1A C6A N7A C71A -167.9(6) . . . . ?
C5A C6A N7A C71A 14.5(11) . . . . ?
C6A N7A N8A C9A 176.8(6) . . . . ?
C71A N7A N8A C9A -9.9(9) . . . . ?
C6A N7A N8A Ho1 -12.4(7) . . . . ?
C71A N7A N8A Ho1 160.9(5) . . . . ?
N7A N8A C9A C10A 178.3(5) . . . . ?
Ho1 N8A C9A C10A 7.1(7) . . . . ?
N8A C9A C10A N14A -1.4(9) . . . . ?
N8A C9A C10A N11A -177.5(6) . . . . ?
N14A C10A N11A C12A 1.5(8) . . . . ?
C9A C10A N11A C12A 178.0(6) . . . . ?
N14A C10A N11A C11A -175.8(6) . . . . ?
C9A C10A N11A C11A 0.6(11) . . . . ?
C10A N11A C12A C13A -1.3(8) . . . . ?
C11A N11A C12A C13A 176.0(7) . . . . ?
N11A C12A C13A N14A 0.7(8) . . . . ?
N11A C10A N14A C13A -1.1(7) . . . . ?
C9A C10A N14A C13A -177.7(6) . . . . ?
N11A C10A N14A Ho1 171.4(4) . . . . ?
C9A C10A N14A Ho1 -5.2(8) . . . . ?
C12A C13A N14A C10A 0.2(8) . . . . ?
C12A C13A N14A Ho1 -169.6(5) . . . . ?
C6B N1B C2B C3B -2.0(10) . . . . ?
Ho1 N1B C2B C3B 174.4(5) . . . . ?
N1B C2B C3B C4B -1.5(11) . . . . ?
C2B C3B C4B C5B 1.6(11) . . . . ?
C3B C4B C5B C6B 1.6(11) . . . . ?
C2B N1B C6B N7B -176.6(6) . . . . ?
Ho1 N1B C6B N7B 7.0(8) . . . . ?
C2B N1B C6B C5B 5.4(9) . . . . ?
Ho1 N1B C6B C5B -171.0(5) . . . . ?
C4B C5B C6B N1B -5.3(10) . . . . ?
C4B C5B C6B N7B 176.8(6) . . . . ?
N1B C6B N7B N8B -9.0(9) . . . . ?
C5B C6B N7B N8B 169.0(6) . . . . ?
N1B C6B N7B C71B 174.5(7) . . . . ?
C5B C6B N7B C71B -7.5(10) . . . . ?
C6B N7B N8B C9B -171.2(6) . . . . ?
C71B N7B N8B C9B 5.6(9) . . . . ?
C6B N7B N8B Ho1 7.0(8) . . . . ?
C71B N7B N8B Ho1 -176.2(5) . . . . ?
N7B N8B C9B C10B -179.5(6) . . . . ?
Ho1 N8B C9B C10B 2.3(8) . . . . ?
N8B C9B C10B N14B 5.0(9) . . . . ?
N8B C9B C10B N11B -175.4(6) . . . . ?
N14B C10B N11B C12B 1.1(7) . . . . ?
C9B C10B N11B C12B -178.5(6) . . . . ?
N14B C10B N11B C11B -176.4(6) . . . . ?
C9B C10B N11B C11B 4.0(10) . . . . ?
C10B N11B C12B C13B -0.5(7) . . . . ?
C11B N11B C12B C13B 177.0(6) . . . . ?
N11B C12B C13B N14B -0.3(8) . . . . ?
N11B C10B N14B C13B -1.3(7) . . . . ?
C9B C10B N14B C13B 178.4(6) . . . . ?
N11B C10B N14B Ho1 170.7(4) . . . . ?
C9B C10B N14B Ho1 -9.7(8) . . . . ?
C12B C13B N14B C10B 1.0(7) . . . . ?
C12B C13B N14B Ho1 -168.0(5) . . . . ?
O12C S1C O11C Ho1 -111.2(9) . . . . ?
O13C S1C O11C Ho1 26.0(10) . . . . ?
C1C S1C O11C Ho1 138.0(9) . . . . ?
O12C S1C C1C F12C 179.9(6) . . . . ?
O13C S1C C1C F12C 57.6(7) . . . . ?
O11C S1C C1C F12C -61.6(7) . . . . ?
O12C S1C C1C F11C -59.6(8) . . . . ?
O13C S1C C1C F11C 178.1(7) . . . . ?
O11C S1C C1C F11C 58.9(8) . . . . ?
O12C S1C C1C F13C 60.3(9) . . . . ?
O13C S1C C1C F13C -62.1(9) . . . . ?
O11C S1C C1C F13C 178.7(7) . . . . ?
O13D S1D O11D Ho1 -32.9(11) . . . . ?
C1D S1D O11D Ho1 -160.7(9) . . . . ?
O12D S1D O11D Ho1 100.6(9) . . . . ?
O13D S1D C1D F13D 176.1(9) . . . . ?
O11D S1D C1D F13D -53.4(11) . . . . ?
O12D S1D C1D F13D 56.9(11) . . . . ?
O13D S1D C1D F12D 60.6(11) . . . . ?
O11D S1D C1D F12D -169.0(8) . . . . ?
O12D S1D C1D F12D -58.6(9) . . . . ?
O13D S1D C1D F11D -57.0(9) . . . . ?
O11D S1D C1D F11D 73.4(8) . . . . ?
O12D S1D C1D F11D -176.2(7) . . . . ?
O12F S1F C1F F12F -63.9(6) . . . . ?
O11F S1F C1F F12F 176.4(5) . . . . ?
O13F S1F C1F F12F 56.8(6) . . . . ?
O12F S1F C1F F13F 176.1(5) . . . . ?
O11F S1F C1F F13F 56.4(6) . . . . ?
O13F S1F C1F F13F -63.2(6) . . . . ?
O12F S1F C1F F11F 56.9(7) . . . . ?
O11F S1F C1F F11F -62.8(7) . . . . ?
O13F S1F C1F F11F 177.7(6) . . . . ?
